data_2236330
loop_
_publ_author_name
'Yu, Fan'

_publ_section_title
;
 (Naphthalene-2,3-diolato-\k^2^<i>O</i>,<i>O</i>')[tris(pyridin-2-ylmethyl)amine-\k^4^<i>N</i>]cobalt(III)
 tetraphenylborate acetone monosolvate hemihydrate
;
_journal_coeditor_code HP2037
_journal_issue 10
_journal_name_full 'Acta Crystallographica Section E'
_journal_page_first m1248
_journal_paper_doi 10.1107/S1600536812035210
_journal_volume 68
_journal_year 2012
_chemical_formula_iupac '[Co (C10 H6 O2) (C18 H18 N4)] (C24 H20 B), C3 H6 O, 0.5H2 O'
_chemical_formula_moiety 'C28 H24 Co1 N4 O2 + C24 H20 B -, C3 H6 O, 0.5H2 O'
_chemical_formula_sum 'C55 H51 B Co N4 O3.5'
_chemical_formula_weight 893.74
_chemical_name_systematic
;
(Naphthalene-2,3-diolato-\k^2^<i>O</i>,<i>O</i>')[tris(pyridin-2-
ylmethyl)amine-\k^4^<i>N</i>]cobalt(III) tetraphenylborate
acetone monosolvate hemihydrate
;
_space_group_IT_number 14
_symmetry_cell_setting monoclinic
_symmetry_space_group_name_Hall '-P 2yn'
_symmetry_space_group_name_H-M 'P 1 21/n 1'
_atom_sites_solution_hydrogens geom
_atom_sites_solution_primary direct
_atom_sites_solution_secondary difmap
_audit_creation_method SHELXL97
_cell_angle_alpha 90.00
_cell_angle_beta 94.4490(10)
_cell_angle_gamma 90.00
_cell_formula_units_Z 4
_cell_length_a 17.2841(2)
_cell_length_b 12.2151(2)
_cell_length_c 21.7618(3)
_cell_measurement_reflns_used 8994
_cell_measurement_temperature 293(2)
_cell_measurement_theta_max 0.918
_cell_measurement_theta_min 0.903
_cell_volume 4580.66(11)
_computing_cell_refinement 'CrysAlis RED (Oxford Diffraction, 2006)'
_computing_data_collection 'CrysAlis CCD (Oxford Diffraction, 2006)'
_computing_data_reduction 'CrysAlis RED (Oxford Diffraction, 2006)'
_computing_molecular_graphics 'SHELXTL (Sheldrick, 2008)'
_computing_publication_material 'publCIF (Westrip, 2010)'
_computing_structure_refinement 'SHELXL97 (Sheldrick, 2008)'
_computing_structure_solution 'SHELXS97 (Sheldrick, 2008)'
_diffrn_ambient_temperature 293(2)
_diffrn_detector_area_resol_mean 0
_diffrn_measured_fraction_theta_full 0.971
_diffrn_measured_fraction_theta_max 0.971
_diffrn_measurement_device_type 'Oxford Gemini S Ultra'
_diffrn_measurement_method '\w scans'
_diffrn_radiation_monochromator graphite
_diffrn_radiation_source 'fine-focus sealed tube'
_diffrn_radiation_type MoK\a
_diffrn_radiation_wavelength 0.71073
_diffrn_reflns_av_R_equivalents 0.0355
_diffrn_reflns_av_sigmaI/netI 0.0445
_diffrn_reflns_limit_h_max 21
_diffrn_reflns_limit_h_min -21
_diffrn_reflns_limit_k_max 14
_diffrn_reflns_limit_k_min -15
_diffrn_reflns_limit_l_max 26
_diffrn_reflns_limit_l_min -26
_diffrn_reflns_number 38795
_diffrn_reflns_theta_full 26.00
_diffrn_reflns_theta_max 26.00
_diffrn_reflns_theta_min 2.21
_diffrn_standards_decay_% 0
_diffrn_standards_interval_count 0
_diffrn_standards_interval_time 0
_diffrn_standards_number 0
_exptl_absorpt_coefficient_mu 0.426
_exptl_absorpt_correction_T_max 0.918
_exptl_absorpt_correction_T_min 0.903
_exptl_absorpt_correction_type multi-scan
_exptl_absorpt_process_details
;
(CrysAlis RED; Oxford Diffraction, 2006)
;
_exptl_crystal_colour green
_exptl_crystal_density_diffrn 1.296
_exptl_crystal_density_meas 1.296
_exptl_crystal_density_method 'not measured'
_exptl_crystal_description block
_exptl_crystal_F_000 1876
_exptl_crystal_size_max 0.3
_exptl_crystal_size_mid 0.2
_exptl_crystal_size_min 0.2
_refine_diff_density_max 1.275
_refine_diff_density_min -0.684
_refine_ls_extinction_method none
_refine_ls_goodness_of_fit_ref 1.067
_refine_ls_hydrogen_treatment constr
_refine_ls_matrix_type full
_refine_ls_number_parameters 577
_refine_ls_number_reflns 8732
_refine_ls_number_restraints 0
_refine_ls_restrained_S_all 1.067
_refine_ls_R_factor_all 0.0659
_refine_ls_R_factor_gt 0.0441
_refine_ls_shift/su_max 0.005
_refine_ls_shift/su_mean 0.000
_refine_ls_structure_factor_coef Fsqd
_refine_ls_weighting_details 'calc w=1/[\s^2^(Fo^2^)+(0.0589P)^2^+0.0000P] where P=(Fo^2^+2Fc^2^)/3'
_refine_ls_weighting_scheme calc
_refine_ls_wR_factor_gt 0.1036
_refine_ls_wR_factor_ref 0.1090
_reflns_number_gt 6220
_reflns_number_total 8732
_reflns_threshold_expression I>2sigma(I)
_cod_data_source_file hp2037.cif
_cod_data_source_block I
_cod_original_sg_symbol_H-M 'P 21/n'
_cod_original_formula_sum 'C55 H51 B1 Co1 N4 O3.5'
_cod_database_code 2236330
_cod_database_fobs_code 2236330

loop_
_symmetry_equiv_pos_as_xyz
'x, y, z'
'-x+1/2, y+1/2, -z+1/2'
'-x, -y, -z'
'x-1/2, -y-1/2, z-1/2'

loop_
_atom_site_type_symbol
_atom_site_label
_atom_site_fract_x
_atom_site_fract_y
_atom_site_fract_z
_atom_site_U_iso_or_equiv
_atom_site_adp_type
_atom_site_calc_flag
_atom_site_refinement_flags
_atom_site_occupancy
_atom_site_symmetry_multiplicity
Co Co1 0.648826(16) 0.59663(2) 0.735881(13) 0.01947(9) Uani d . 1 1
O O1 0.66689(8) 0.48998(12) 0.67667(7) 0.0236(3) Uani d . 1 1
N N1 0.67108(10) 0.50507(14) 0.80782(8) 0.0227(4) Uani d . 1 1
O O2 0.75525(8) 0.63165(11) 0.73936(7) 0.0218(3) Uani d . 1 1
N N3 0.53932(10) 0.56765(15) 0.73363(9) 0.0245(4) Uani d . 1 1
C C7 0.61603(13) 0.6924(2) 0.61364(11) 0.0287(5) Uani d . 1 1
H H7A 0.6166 0.6216 0.5979 0.034 Uiso calc R 1 1
C C19 0.73890(12) 0.50345(16) 0.65856(10) 0.0200(5) Uani d . 1 1
C C1 0.67312(13) 0.39651(17) 0.81117(11) 0.0261(5) Uani d . 1 1
H H1A 0.6618 0.3558 0.7755 0.031 Uiso calc R 1 1
N N4 0.63097(11) 0.71061(14) 0.79551(8) 0.0226(4) Uani d . 1 1
N N2 0.62918(10) 0.70789(15) 0.67432(8) 0.0239(4) Uani d . 1 1
C C16 0.42041(14) 0.6255(2) 0.77033(12) 0.0370(6) Uani d . 1 1
H H16A 0.3936 0.6723 0.7948 0.044 Uiso calc R 1 1
C C28 0.78855(12) 0.57473(16) 0.69630(10) 0.0189(5) Uani d . 1 1
C C17 0.50007(13) 0.63329(19) 0.76994(11) 0.0276(5) Uani d . 1 1
C C23 0.95617(16) 0.4019(2) 0.54312(12) 0.0396(6) Uani d . 1 1
H H23A 0.9759 0.3630 0.5111 0.047 Uiso calc R 1 1
C C12 0.65057(14) 0.81610(17) 0.76547(11) 0.0269(5) Uani d . 1 1
H H12A 0.6229 0.8759 0.7832 0.032 Uiso calc R 1 1
H H12B 0.7058 0.8303 0.7725 0.032 Uiso calc R 1 1
C C22 0.87775(15) 0.40262(19) 0.54895(11) 0.0317(5) Uani d . 1 1
H H22A 0.8449 0.3648 0.5205 0.038 Uiso calc R 1 1
C C10 0.61316(15) 0.9002(2) 0.66006(12) 0.0350(6) Uani d . 1 1
H H10A 0.6118 0.9704 0.6765 0.042 Uiso calc R 1 1
C C27 0.86648(13) 0.58154(16) 0.68703(10) 0.0227(5) Uani d . 1 1
H H27A 0.8991 0.6251 0.7127 0.027 Uiso calc R 1 1
C C11 0.62848(13) 0.80919(18) 0.69805(11) 0.0250(5) Uani d . 1 1
C C26 0.89676(13) 0.52201(17) 0.63821(11) 0.0239(5) Uani d . 1 1
C C3 0.70738(15) 0.40151(19) 0.91895(12) 0.0350(6) Uani d . 1 1
H H3A 0.7196 0.3665 0.9564 0.042 Uiso calc R 1 1
C C20 0.76620(13) 0.45262(17) 0.60877(10) 0.0228(5) Uani d . 1 1
H H20A 0.7323 0.4129 0.5820 0.027 Uiso calc R 1 1
C C25 0.97789(14) 0.51886(19) 0.63125(12) 0.0315(6) Uani d . 1 1
H H25A 1.0118 0.5577 0.6585 0.038 Uiso calc R 1 1
C C8 0.60172(15) 0.7789(2) 0.57385(12) 0.0367(6) Uani d . 1 1
H H8A 0.5933 0.7671 0.5316 0.044 Uiso calc R 1 1
C C21 0.84594(13) 0.45986(17) 0.59752(10) 0.0240(5) Uani d . 1 1
C C2 0.69153(14) 0.34246(19) 0.86593(12) 0.0321(6) Uani d . 1 1
H H2A 0.6932 0.2664 0.8669 0.039 Uiso calc R 1 1
C C13 0.50105(14) 0.4926(2) 0.69808(12) 0.0333(6) Uani d . 1 1
H H13A 0.5287 0.4483 0.6727 0.040 Uiso calc R 1 1
C C5 0.68636(13) 0.56417(18) 0.85977(11) 0.0253(5) Uani d . 1 1
C C47 0.28443(14) 0.1578(2) 0.60310(11) 0.0300(5) Uani d . 1 1
C C29 0.32966(13) 0.0782(2) 0.71392(11) 0.0338(6) Uani d . 1 1
C C42 0.46483(14) 0.10923(19) 0.57230(11) 0.0300(5) Uani d . 1 1
H H42A 0.4344 0.0726 0.5418 0.036 Uiso calc R 1 1
C C41 0.43586(13) 0.12134(18) 0.63083(11) 0.0267(5) Uani d . 1 1
C C52 0.30367(15) 0.2526(2) 0.57075(12) 0.0334(6) Uani d . 1 1
H H52A 0.3557 0.2719 0.5709 0.040 Uiso calc R 1 1
B B1 0.34765(16) 0.0776(2) 0.64037(13) 0.0305(6) Uani d . 1 1
C C35 0.34366(14) -0.0491(2) 0.61303(11) 0.0299(5) Uani d . 1 1
C C48 0.20348(14) 0.1387(2) 0.60178(12) 0.0363(6) Uani d . 1 1
H H48A 0.1862 0.0789 0.6233 0.044 Uiso calc R 1 1
C C45 0.55778(16) 0.2131(2) 0.66083(14) 0.0432(7) Uani d . 1 1
H H45A 0.5894 0.2478 0.6915 0.052 Uiso calc R 1 1
C C18 0.54781(14) 0.7077(2) 0.81126(12) 0.0329(6) Uani d . 1 1
H H18A 0.5458 0.6835 0.8536 0.040 Uiso calc R 1 1
H H18B 0.5263 0.7810 0.8080 0.040 Uiso calc R 1 1
C C4 0.70468(16) 0.51565(19) 0.91537(11) 0.0339(6) Uani d . 1 1
H H4A 0.7153 0.5580 0.9505 0.041 Uiso calc R 1 1
C C46 0.48541(14) 0.1741(2) 0.67457(12) 0.0347(6) Uani d . 1 1
H H46A 0.4698 0.1837 0.7142 0.042 Uiso calc R 1 1
C C6 0.68487(15) 0.68640(18) 0.85007(11) 0.0282(5) Uani d . 1 1
H H6A 0.6675 0.7228 0.8862 0.034 Uiso calc R 1 1
H H6B 0.7365 0.7127 0.8434 0.034 Uiso calc R 1 1
C C43 0.53624(14) 0.1490(2) 0.55810(12) 0.0351(6) Uani d . 1 1
H H43A 0.5523 0.1406 0.5186 0.042 Uiso calc R 1 1
C C34 0.33037(15) -0.0146(3) 0.75150(12) 0.0410(7) Uani d . 1 1
H H34A 0.3403 -0.0824 0.7343 0.049 Uiso calc R 1 1
C C40 0.28804(16) -0.0890(2) 0.56920(12) 0.0369(6) Uani d . 1 1
H H40A 0.2489 -0.0420 0.5537 0.044 Uiso calc R 1 1
C C36 0.40001(15) -0.1261(2) 0.63301(13) 0.0377(6) Uani d . 1 1
H H36A 0.4395 -0.1040 0.6618 0.045 Uiso calc R 1 1
C C51 0.24940(16) 0.3187(2) 0.53875(12) 0.0392(6) Uani d . 1 1
H H51A 0.2656 0.3797 0.5176 0.047 Uiso calc R 1 1
C C9 0.60013(16) 0.8831(2) 0.59778(12) 0.0403(7) Uani d . 1 1
H H9A 0.5902 0.9424 0.5715 0.048 Uiso calc R 1 1
C C44 0.58353(15) 0.2015(2) 0.60310(13) 0.0410(7) Uani d . 1 1
H H44A 0.6318 0.2284 0.5944 0.049 Uiso calc R 1 1
C C49 0.14908(15) 0.2043(2) 0.57029(12) 0.0431(7) Uani d . 1 1
H H49A 0.0966 0.1876 0.5708 0.052 Uiso calc R 1 1
C C24 1.00654(15) 0.4589(2) 0.58467(13) 0.0387(6) Uani d . 1 1
H H24A 1.0597 0.4565 0.5809 0.046 Uiso calc R 1 1
C C38 0.34353(18) -0.2691(2) 0.56939(14) 0.0456(7) Uani d . 1 1
H H38A 0.3429 -0.3412 0.5556 0.055 Uiso calc R 1 1
C C37 0.40033(17) -0.2323(2) 0.61265(14) 0.0454(7) Uani d . 1 1
H H37A 0.4391 -0.2799 0.6281 0.054 Uiso calc R 1 1
C C14 0.42237(15) 0.4794(2) 0.69812(14) 0.0449(7) Uani d . 1 1
H H14A 0.3971 0.4252 0.6742 0.054 Uiso calc R 1 1
C C32 0.30146(16) 0.0871(3) 0.84074(13) 0.0590(9) Uani d . 1 1
H H32A 0.2932 0.0898 0.8824 0.071 Uiso calc R 1 1
C C50 0.17167(17) 0.2944(2) 0.53808(13) 0.0440(7) Uani d . 1 1
H H50A 0.1350 0.3380 0.5163 0.053 Uiso calc R 1 1
C C15 0.38099(15) 0.5479(2) 0.73427(14) 0.0456(7) Uani d . 1 1
H H15A 0.3274 0.5415 0.7342 0.055 Uiso calc R 1 1
C C33 0.31679(16) -0.0098(3) 0.81356(14) 0.0533(8) Uani d . 1 1
H H33A 0.3182 -0.0738 0.8368 0.064 Uiso calc R 1 1
C C39 0.28806(19) -0.1956(2) 0.54744(14) 0.0492(7) Uani d . 1 1
H H39A 0.2499 -0.2176 0.5175 0.059 Uiso calc R 1 1
C C31 0.29827(18) 0.1819(3) 0.80555(15) 0.0575(9) Uani d . 1 1
H H31A 0.2870 0.2487 0.8233 0.069 Uiso calc R 1 1
C C30 0.31220(16) 0.1764(3) 0.74293(12) 0.0443(7) Uani d . 1 1
H H30A 0.3097 0.2406 0.7198 0.053 Uiso calc R 1 1
O O3 0.50570(14) 0.50146(19) 0.89485(11) 0.0679(7) Uani d . 1 1
C C54 0.47702(16) 0.4131(3) 0.90009(15) 0.0487(8) Uani d . 1 1
C C53 0.4346(4) 0.3874(5) 0.9557(3) 0.1506(16) Uani d . 1 1
H H53A 0.4368 0.4495 0.9828 0.226 Uiso calc R 1 1
H H53B 0.4584 0.3255 0.9768 0.226 Uiso calc R 1 1
H H53C 0.3814 0.3708 0.9432 0.226 Uiso calc R 1 1
C C55 0.4813(3) 0.3297(4) 0.8537(2) 0.1009(16) Uani d . 1 1
H H55A 0.5101 0.3569 0.8210 0.151 Uiso calc R 1 1
H H55D 0.4298 0.3104 0.8376 0.151 Uiso calc R 1 1
H H55B 0.5068 0.2662 0.8717 0.151 Uiso calc R 1 1
O O1W 0.5000 0.5000 0.5000 0.1506(16) Uani d S 1 2
H H1WA 0.5158 0.4350 0.4948 0.226 Uiso d PR 0.50 1
H H1WB 0.4550 0.4983 0.5131 0.226 Uiso d PR 0.50 1

loop_
_atom_site_aniso_label
_atom_site_aniso_U_11
_atom_site_aniso_U_22
_atom_site_aniso_U_33
_atom_site_aniso_U_12
_atom_site_aniso_U_13
_atom_site_aniso_U_23
Co1 0.01869(15) 0.01865(16) 0.02129(16) -0.00085(12) 0.00289(11) -0.00366(13)
O1 0.0196(8) 0.0247(8) 0.0267(8) -0.0032(6) 0.0036(6) -0.0073(7)
N1 0.0212(9) 0.0209(10) 0.0265(10) -0.0003(8) 0.0046(8) -0.0038(8)
O2 0.0192(8) 0.0218(7) 0.0246(8) -0.0008(6) 0.0030(6) -0.0042(6)
N3 0.0223(10) 0.0262(10) 0.0254(10) -0.0012(8) 0.0033(8) -0.0012(8)
C7 0.0247(12) 0.0365(13) 0.0244(12) 0.0074(10) -0.0013(10) -0.0033(11)
C19 0.0208(11) 0.0181(11) 0.0211(11) 0.0034(9) 0.0013(9) 0.0028(9)
C1 0.0247(12) 0.0204(11) 0.0338(13) -0.0025(10) 0.0057(10) -0.0055(10)
N4 0.0268(10) 0.0179(9) 0.0240(10) -0.0003(8) 0.0071(8) -0.0023(8)
N2 0.0188(9) 0.0263(10) 0.0268(11) 0.0035(8) 0.0035(8) -0.0020(8)
C16 0.0266(13) 0.0471(15) 0.0386(15) 0.0047(12) 0.0115(11) -0.0002(12)
C28 0.0233(11) 0.0153(10) 0.0185(11) 0.0016(8) 0.0036(9) 0.0031(8)
C17 0.0270(12) 0.0298(12) 0.0268(13) 0.0046(10) 0.0071(10) 0.0037(10)
C23 0.0462(16) 0.0377(14) 0.0381(15) 0.0024(13) 0.0239(13) -0.0029(12)
C12 0.0328(13) 0.0182(11) 0.0304(13) 0.0000(10) 0.0070(10) -0.0003(10)
C22 0.0404(14) 0.0264(12) 0.0299(13) -0.0033(11) 0.0119(11) 0.0010(11)
C10 0.0384(14) 0.0274(13) 0.0398(15) 0.0108(11) 0.0076(12) 0.0034(12)
C27 0.0232(11) 0.0176(11) 0.0274(12) 0.0002(9) 0.0013(9) 0.0008(9)
C11 0.0207(11) 0.0249(12) 0.0301(13) 0.0020(9) 0.0063(10) 0.0011(10)
C26 0.0263(12) 0.0190(11) 0.0269(12) 0.0010(9) 0.0061(10) 0.0047(9)
C3 0.0422(15) 0.0291(13) 0.0340(14) 0.0004(11) 0.0057(11) 0.0059(12)
C20 0.0275(12) 0.0204(11) 0.0201(12) -0.0004(9) -0.0004(9) 0.0015(9)
C25 0.0254(12) 0.0287(12) 0.0415(15) -0.0002(10) 0.0086(11) 0.0014(11)
C8 0.0363(14) 0.0457(16) 0.0279(14) 0.0098(12) 0.0021(11) 0.0016(12)
C21 0.0308(12) 0.0160(11) 0.0257(12) 0.0025(9) 0.0061(10) 0.0069(9)
C2 0.0365(14) 0.0203(12) 0.0401(15) -0.0006(10) 0.0062(12) 0.0039(11)
C13 0.0268(13) 0.0359(13) 0.0368(15) -0.0023(11) 0.0002(11) -0.0088(12)
C5 0.0291(12) 0.0224(12) 0.0247(12) -0.0013(9) 0.0034(10) -0.0036(9)
C47 0.0278(13) 0.0384(14) 0.0240(12) 0.0005(11) 0.0041(10) -0.0100(11)
C29 0.0211(12) 0.0571(17) 0.0230(12) -0.0055(11) 0.0013(10) -0.0005(12)
C42 0.0282(12) 0.0343(13) 0.0272(13) -0.0001(11) 0.0012(10) 0.0019(11)
C41 0.0252(12) 0.0273(12) 0.0272(12) 0.0007(10) -0.0007(10) 0.0020(10)
C52 0.0327(13) 0.0328(13) 0.0353(14) 0.0030(11) 0.0061(11) -0.0051(11)
B1 0.0276(14) 0.0423(17) 0.0217(13) -0.0022(12) 0.0031(11) -0.0009(12)
C35 0.0276(13) 0.0392(14) 0.0234(12) -0.0047(11) 0.0060(10) 0.0044(11)
C48 0.0297(14) 0.0489(15) 0.0310(14) -0.0002(12) 0.0064(11) -0.0071(12)
C45 0.0347(15) 0.0455(16) 0.0471(17) -0.0138(12) -0.0116(13) 0.0021(13)
C18 0.0323(13) 0.0306(13) 0.0380(14) -0.0016(11) 0.0158(11) -0.0084(11)
C4 0.0490(16) 0.0283(13) 0.0247(13) 0.0007(11) 0.0042(11) -0.0025(10)
C46 0.0343(14) 0.0412(14) 0.0283(14) 0.0000(12) -0.0007(11) 0.0010(11)
C6 0.0414(14) 0.0215(12) 0.0213(12) -0.0014(10) -0.0002(10) -0.0054(10)
C43 0.0316(14) 0.0399(14) 0.0343(14) 0.0031(12) 0.0064(11) 0.0075(12)
C34 0.0280(13) 0.0637(18) 0.0309(15) 0.0062(13) 0.0003(11) 0.0094(13)
C40 0.0428(15) 0.0328(14) 0.0338(14) -0.0040(12) -0.0053(12) 0.0034(12)
C36 0.0284(13) 0.0431(15) 0.0418(15) 0.0000(11) 0.0045(12) 0.0028(12)
C51 0.0431(16) 0.0355(14) 0.0398(16) 0.0106(12) 0.0077(12) -0.0046(12)
C9 0.0436(16) 0.0415(16) 0.0357(15) 0.0159(12) 0.0017(12) 0.0140(12)
C44 0.0274(13) 0.0473(16) 0.0481(17) -0.0059(12) 0.0010(12) 0.0155(13)
C49 0.0262(13) 0.0652(19) 0.0379(16) 0.0087(13) 0.0022(12) -0.0105(14)
C24 0.0287(13) 0.0391(15) 0.0504(17) 0.0024(12) 0.0163(12) -0.0008(13)
C38 0.0572(19) 0.0302(14) 0.0512(18) -0.0027(13) 0.0151(15) -0.0014(13)
C37 0.0393(16) 0.0427(16) 0.0559(19) 0.0086(13) 0.0144(14) 0.0129(14)
C14 0.0284(14) 0.0556(17) 0.0503(18) -0.0110(13) 0.0005(12) -0.0117(14)
C32 0.0321(15) 0.120(3) 0.0253(15) -0.0012(18) 0.0038(12) 0.0025(19)
C50 0.0428(16) 0.0501(17) 0.0382(16) 0.0230(14) -0.0019(13) -0.0107(14)
C15 0.0222(13) 0.0664(19) 0.0485(18) 0.0011(13) 0.0048(12) 0.0009(15)
C33 0.0326(15) 0.094(2) 0.0333(16) 0.0104(16) 0.0031(12) 0.0169(17)
C39 0.0560(19) 0.0449(17) 0.0453(17) -0.0075(14) -0.0058(14) -0.0040(14)
C31 0.0422(17) 0.087(2) 0.0445(18) -0.0122(17) 0.0106(14) -0.0259(18)
C30 0.0401(16) 0.0610(18) 0.0328(15) -0.0110(14) 0.0094(12) -0.0093(14)
O3 0.0649(15) 0.0596(14) 0.0796(18) -0.0097(12) 0.0088(13) 0.0205(13)
C54 0.0298(14) 0.0501(18) 0.066(2) -0.0034(14) 0.0017(14) 0.0175(16)
C53 0.174(4) 0.149(3) 0.131(4) -0.024(3) 0.019(3) -0.017(3)
C55 0.070(3) 0.099(3) 0.136(4) -0.033(2) 0.027(3) -0.035(3)
O1W 0.174(4) 0.149(3) 0.131(4) -0.024(3) 0.019(3) -0.017(3)

loop_
_atom_type_symbol
_atom_type_description
_atom_type_scat_dispersion_real
_atom_type_scat_dispersion_imag
_atom_type_scat_source
C C 0.0033 0.0016 'International Tables Vol C Tables 4.2.6.8 and 6.1.1.4'
H H 0.0000 0.0000 'International Tables Vol C Tables 4.2.6.8 and 6.1.1.4'
B B 0.0013 0.0007 'International Tables Vol C Tables 4.2.6.8 and 6.1.1.4'
N N 0.0061 0.0033 'International Tables Vol C Tables 4.2.6.8 and 6.1.1.4'
O O 0.0106 0.0060 'International Tables Vol C Tables 4.2.6.8 and 6.1.1.4'
Co Co 0.3494 0.9721 'International Tables Vol C Tables 4.2.6.8 and 6.1.1.4'

loop_
_geom_angle_atom_site_label_1
_geom_angle_atom_site_label_2
_geom_angle_atom_site_label_3
_geom_angle
O1 Co1 O2 88.36(6)
O1 Co1 N2 92.42(7)
O2 Co1 N2 89.23(7)
O1 Co1 N3 94.05(7)
O2 Co1 N3 177.35(7)
N2 Co1 N3 89.55(8)
O1 Co1 N1 96.94(7)
O2 Co1 N1 88.08(7)
N2 Co1 N1 170.18(8)
N3 Co1 N1 92.73(8)
O1 Co1 N4 178.26(7)
O2 Co1 N4 90.90(7)
N2 Co1 N4 86.00(8)
N3 Co1 N4 86.67(8)
N1 Co1 N4 84.60(7)
C19 O1 Co1 108.88(12)
C1 N1 C5 119.0(2)
C1 N1 Co1 128.55(16)
C5 N1 Co1 112.43(14)
C28 O2 Co1 109.07(13)
C13 N3 C17 119.9(2)
C13 N3 Co1 125.54(16)
C17 N3 Co1 114.55(15)
N2 C7 C8 121.4(2)
N2 C7 H7A 119.3
C8 C7 H7A 119.3
O1 C19 C20 124.20(19)
O1 C19 C28 115.64(18)
C20 C19 C28 120.1(2)
N1 C1 C2 121.9(2)
N1 C1 H1A 119.0
C2 C1 H1A 119.0
C6 N4 C12 111.88(17)
C6 N4 C18 111.44(18)
C12 N4 C18 111.91(17)
C6 N4 Co1 105.64(13)
C12 N4 Co1 105.79(13)
C18 N4 Co1 109.82(13)
C7 N2 C11 120.4(2)
C7 N2 Co1 126.63(16)
C11 N2 Co1 113.00(15)
C15 C16 C17 119.6(2)
C15 C16 H16A 120.2
C17 C16 H16A 120.2
O2 C28 C27 123.44(19)
O2 C28 C19 116.56(18)
C27 C28 C19 120.01(19)
N3 C17 C16 120.7(2)
N3 C17 C18 116.0(2)
C16 C17 C18 123.1(2)
C22 C23 C24 120.6(2)
C22 C23 H23A 119.7
C24 C23 H23A 119.7
C11 C12 N4 109.41(18)
C11 C12 H12A 109.8
N4 C12 H12A 109.8
C11 C12 H12B 109.8
N4 C12 H12B 109.8
H12A C12 H12B 108.2
C23 C22 C21 121.1(2)
C23 C22 H22A 119.4
C21 C22 H22A 119.4
C9 C10 C11 118.1(2)
C9 C10 H10A 120.9
C11 C10 H10A 120.9
C28 C27 C26 119.9(2)
C28 C27 H27A 120.0
C26 C27 H27A 120.0
N2 C11 C10 120.9(2)
N2 C11 C12 114.98(19)
C10 C11 C12 124.0(2)
C25 C26 C21 119.1(2)
C25 C26 C27 121.1(2)
C21 C26 C27 119.7(2)
C2 C3 C4 118.3(2)
C2 C3 H3A 120.8
C4 C3 H3A 120.8
C19 C20 C21 120.6(2)
C19 C20 H20A 119.7
C21 C20 H20A 119.7
C24 C25 C26 120.5(2)
C24 C25 H25A 119.7
C26 C25 H25A 119.7
C7 C8 C9 118.7(2)
C7 C8 H8A 120.7
C9 C8 H8A 120.7
C22 C21 C20 122.5(2)
C22 C21 C26 118.3(2)
C20 C21 C26 119.2(2)
C3 C2 C1 119.6(2)
C3 C2 H2A 120.2
C1 C2 H2A 120.2
N3 C13 C14 121.7(2)
N3 C13 H13A 119.2
C14 C13 H13A 119.2
N1 C5 C4 121.9(2)
N1 C5 C6 114.34(19)
C4 C5 C6 123.7(2)
C52 C47 C48 113.3(2)
C52 C47 B1 124.5(2)
C48 C47 B1 122.2(2)
C34 C29 C30 115.1(2)
C34 C29 B1 124.7(2)
C30 C29 B1 120.2(2)
C43 C42 C41 123.3(2)
C43 C42 H42A 118.3
C41 C42 H42A 118.3
C46 C41 C42 115.1(2)
C46 C41 B1 126.4(2)
C42 C41 B1 118.5(2)
C51 C52 C47 123.6(2)
C51 C52 H52A 118.2
C47 C52 H52A 118.2
C47 B1 C35 111.9(2)
C47 B1 C41 109.5(2)
C35 B1 C41 105.75(19)
C47 B1 C29 108.0(2)
C35 B1 C29 110.2(2)
C41 B1 C29 111.5(2)
C40 C35 C36 113.9(2)
C40 C35 B1 125.6(2)
C36 C35 B1 120.5(2)
C49 C48 C47 123.4(3)
C49 C48 H48A 118.3
C47 C48 H48A 118.3
C44 C45 C46 121.4(2)
C44 C45 H45A 119.3
C46 C45 H45A 119.3
C17 C18 N4 111.90(18)
C17 C18 H18A 109.2
N4 C18 H18A 109.2
C17 C18 H18B 109.2
N4 C18 H18B 109.2
H18A C18 H18B 107.9
C5 C4 C3 119.2(2)
C5 C4 H4A 120.4
C3 C4 H4A 120.4
C45 C46 C41 121.9(2)
C45 C46 H46A 119.1
C41 C46 H46A 119.1
N4 C6 C5 108.22(18)
N4 C6 H6A 110.1
C5 C6 H6A 110.1
N4 C6 H6B 110.1
C5 C6 H6B 110.1
H6A C6 H6B 108.4
C44 C43 C42 119.5(2)
C44 C43 H43A 120.2
C42 C43 H43A 120.2
C29 C34 C33 122.7(3)
C29 C34 H34A 118.7
C33 C34 H34A 118.7
C35 C40 C39 123.1(3)
C35 C40 H40A 118.4
C39 C40 H40A 118.4
C37 C36 C35 123.8(3)
C37 C36 H36A 118.1
C35 C36 H36A 118.1
C50 C51 C52 120.2(3)
C50 C51 H51A 119.9
C52 C51 H51A 119.9
C10 C9 C8 120.5(2)
C10 C9 H9A 119.7
C8 C9 H9A 119.7
C43 C44 C45 118.7(2)
C43 C44 H44A 120.7
C45 C44 H44A 120.7
C50 C49 C48 120.6(3)
C50 C49 H49A 119.7
C48 C49 H49A 119.7
C25 C24 C23 120.2(2)
C25 C24 H24A 119.9
C23 C24 H24A 119.9
C39 C38 C37 117.7(3)
C39 C38 H38A 121.2
C37 C38 H38A 121.2
C38 C37 C36 120.5(3)
C38 C37 H37A 119.8
C36 C37 H37A 119.8
C13 C14 C15 119.1(3)
C13 C14 H14A 120.5
C15 C14 H14A 120.5
C33 C32 C31 119.2(3)
C33 C32 H32A 120.4
C31 C32 H32A 120.4
C49 C50 C51 118.8(3)
C49 C50 H50A 120.6
C51 C50 H50A 120.6
C16 C15 C14 119.0(2)
C16 C15 H15A 120.5
C14 C15 H15A 120.5
C32 C33 C34 120.9(3)
C32 C33 H33A 119.5
C34 C33 H33A 119.5
C38 C39 C40 121.0(3)
C38 C39 H39A 119.5
C40 C39 H39A 119.5
C32 C31 C30 119.6(3)
C32 C31 H31A 120.2
C30 C31 H31A 120.2
C29 C30 C31 122.5(3)
C29 C30 H30A 118.7
C31 C30 H30A 118.7
O3 C54 C55 121.8(3)
O3 C54 C53 119.9(4)
C55 C54 C53 118.3(4)
C54 C53 H53A 109.5
C54 C53 H53B 109.5
H53A C53 H53B 109.5
C54 C53 H53C 109.5
H53A C53 H53C 109.5
H53B C53 H53C 109.5
C54 C55 H55A 109.5
C54 C55 H55D 109.5
H55A C55 H55D 109.5
C54 C55 H55B 109.5
H55A C55 H55B 109.5
H55D C55 H55B 109.5
H1WA O1W H1WB 109.5

loop_
_geom_bond_atom_site_label_1
_geom_bond_atom_site_label_2
_geom_bond_distance
Co1 O1 1.8755(14)
Co1 O2 1.8843(14)
Co1 N2 1.9200(19)
Co1 N3 1.9224(18)
Co1 N1 1.9381(19)
Co1 N4 1.9441(17)
O1 C19 1.345(3)
N1 C1 1.328(3)
N1 C5 1.350(3)
O2 C28 1.333(2)
N3 C13 1.341(3)
N3 C17 1.346(3)
C7 N2 1.336(3)
C7 C8 1.376(3)
C7 H7A 0.9300
C19 C20 1.364(3)
C19 C28 1.435(3)
C1 C2 1.378(3)
C1 H1A 0.9300
N4 C6 1.481(3)
N4 C12 1.496(3)
N4 C18 1.504(3)
N2 C11 1.341(3)
C16 C15 1.377(4)
C16 C17 1.381(3)
C16 H16A 0.9300
C28 C27 1.380(3)
C17 C18 1.483(3)
C23 C22 1.371(4)
C23 C24 1.392(4)
C23 H23A 0.9300
C12 C11 1.490(3)
C12 H12A 0.9700
C12 H12B 0.9700
C22 C21 1.414(3)
C22 H22A 0.9300
C10 C9 1.373(4)
C10 C11 1.398(3)
C10 H10A 0.9300
C27 C26 1.420(3)
C27 H27A 0.9300
C26 C25 1.422(3)
C26 C21 1.418(3)
C3 C2 1.370(4)
C3 C4 1.397(3)
C3 H3A 0.9300
C20 C21 1.421(3)
C20 H20A 0.9300
C25 C24 1.373(4)
C25 H25A 0.9300
C8 C9 1.376(4)
C8 H8A 0.9300
C2 H2A 0.9300
C13 C14 1.369(4)
C13 H13A 0.9300
C5 C4 1.362(3)
C5 C6 1.508(3)
C47 C52 1.409(3)
C47 C48 1.416(3)
C47 B1 1.635(4)
C29 C34 1.397(4)
C29 C30 1.400(4)
C29 B1 1.654(4)
C42 C43 1.384(3)
C42 C41 1.412(3)
C42 H42A 0.9300
C41 C46 1.389(3)
C41 B1 1.644(3)
C52 C51 1.384(4)
C52 H52A 0.9300
B1 C35 1.657(4)
C35 C40 1.389(4)
C35 C36 1.399(4)
C48 C49 1.376(4)
C48 H48A 0.9300
C45 C44 1.372(4)
C45 C46 1.393(4)
C45 H45A 0.9300
C18 H18A 0.9700
C18 H18B 0.9700
C4 H4A 0.9300
C46 H46A 0.9300
C6 H6A 0.9700
C6 H6B 0.9700
C43 C44 1.383(4)
C43 H43A 0.9300
C34 C33 1.390(4)
C34 H34A 0.9300
C40 C39 1.385(4)
C40 H40A 0.9300
C36 C37 1.371(4)
C36 H36A 0.9300
C51 C50 1.375(4)
C51 H51A 0.9300
C9 H9A 0.9300
C44 H44A 0.9300
C49 C50 1.377(4)
C49 H49A 0.9300
C24 H24A 0.9300
C38 C39 1.372(4)
C38 C37 1.382(4)
C38 H38A 0.9300
C37 H37A 0.9300
C14 C15 1.385(4)
C14 H14A 0.9300
C32 C33 1.358(5)
C32 C31 1.387(5)
C32 H32A 0.9300
C50 H50A 0.9300
C15 H15A 0.9300
C33 H33A 0.9300
C39 H39A 0.9300
C31 C30 1.404(4)
C31 H31A 0.9300
C30 H30A 0.9300
O3 C54 1.197(3)
C54 C55 1.439(5)
C54 C53 1.496(7)
C53 H53A 0.9600
C53 H53B 0.9600
C53 H53C 0.9600
C55 H55A 0.9600
C55 H55D 0.9600
C55 H55B 0.9600
O1W H1WA 0.8500
O1W H1WB 0.8501

loop_
_geom_torsion_atom_site_label_1
_geom_torsion_atom_site_label_2
_geom_torsion_atom_site_label_3
_geom_torsion_atom_site_label_4
_geom_torsion
O2 Co1 O1 C19 -10.58(13)
N2 Co1 O1 C19 78.58(14)
N3 Co1 O1 C19 168.29(13)
N1 Co1 O1 C19 -98.45(13)
N4 Co1 O1 C19 54(3)
O1 Co1 N1 C1 -18.5(2)
O2 Co1 N1 C1 -106.63(19)
N2 Co1 N1 C1 18E1(2)
N3 Co1 N1 C1 75.90(19)
N4 Co1 N1 C1 162.3(2)
O1 Co1 N1 C5 161.17(15)
O2 Co1 N1 C5 73.06(15)
N2 Co1 N1 C5 -1.1(5)
N3 Co1 N1 C5 -104.41(16)
N4 Co1 N1 C5 -18.02(15)
O1 Co1 O2 C28 5.73(13)
N2 Co1 O2 C28 -86.71(13)
N3 Co1 O2 C28 -149.3(16)
N1 Co1 O2 C28 102.74(13)
N4 Co1 O2 C28 -172.69(13)
O1 Co1 N3 C13 0.0(2)
O2 Co1 N3 C13 154.9(15)
N2 Co1 N3 C13 92.4(2)
N1 Co1 N3 C13 -97.2(2)
N4 Co1 N3 C13 178.4(2)
O1 Co1 N3 C17 -177.43(16)
O2 Co1 N3 C17 -22.5(17)
N2 Co1 N3 C17 -85.04(16)
N1 Co1 N3 C17 85.41(16)
N4 Co1 N3 C17 0.98(16)
Co1 O1 C19 C20 -168.23(17)
Co1 O1 C19 C28 13.2(2)
C5 N1 C1 C2 -1.0(3)
Co1 N1 C1 C2 178.65(17)
O1 Co1 N4 C6 -120(2)
O2 Co1 N4 C6 -55.71(14)
N2 Co1 N4 C6 -144.87(14)
N3 Co1 N4 C6 125.35(14)
N1 Co1 N4 C6 32.28(14)
O1 Co1 N4 C12 -2(3)
O2 Co1 N4 C12 63.06(14)
N2 Co1 N4 C12 -26.10(14)
N3 Co1 N4 C12 -115.88(14)
N1 Co1 N4 C12 151.05(15)
O1 Co1 N4 C18 119(2)
O2 Co1 N4 C18 -175.99(15)
N2 Co1 N4 C18 94.84(15)
N3 Co1 N4 C18 5.06(15)
N1 Co1 N4 C18 -88.01(15)
C8 C7 N2 C11 0.2(3)
C8 C7 N2 Co1 179.25(18)
O1 Co1 N2 C7 13.95(19)
O2 Co1 N2 C7 102.28(19)
N3 Co1 N2 C7 -80.08(19)
N1 Co1 N2 C7 176.4(4)
N4 Co1 N2 C7 -166.77(19)
O1 Co1 N2 C11 -166.94(15)
O2 Co1 N2 C11 -78.61(15)
N3 Co1 N2 C11 99.03(16)
N1 Co1 N2 C11 -4.5(5)
N4 Co1 N2 C11 12.34(15)
Co1 O2 C28 C27 -179.70(16)
Co1 O2 C28 C19 0.2(2)
O1 C19 C28 O2 -9.4(3)
C20 C19 C28 O2 172.02(18)
O1 C19 C28 C27 170.59(18)
C20 C19 C28 C27 -8.0(3)
C13 N3 C17 C16 -1.0(3)
Co1 N3 C17 C16 176.53(18)
C13 N3 C17 C18 175.3(2)
Co1 N3 C17 C18 -7.1(3)
C15 C16 C17 N3 1.5(4)
C15 C16 C17 C18 -174.5(3)
C6 N4 C12 C11 149.20(18)
C18 N4 C12 C11 -84.9(2)
Co1 N4 C12 C11 34.6(2)
C24 C23 C22 C21 -0.8(4)
O2 C28 C27 C26 -177.02(19)
C19 C28 C27 C26 3.0(3)
C7 N2 C11 C10 0.7(3)
Co1 N2 C11 C10 -178.43(18)
C7 N2 C11 C12 -175.02(19)
Co1 N2 C11 C12 5.8(2)
C9 C10 C11 N2 -1.0(4)
C9 C10 C11 C12 174.3(2)
N4 C12 C11 N2 -27.6(3)
N4 C12 C11 C10 156.8(2)
C28 C27 C26 C25 -173.8(2)
C28 C27 C26 C21 2.9(3)
O1 C19 C20 C21 -171.60(19)
C28 C19 C20 C21 6.9(3)
C21 C26 C25 C24 1.8(3)
C27 C26 C25 C24 178.5(2)
N2 C7 C8 C9 -0.8(4)
C23 C22 C21 C20 -173.1(2)
C23 C22 C21 C26 3.6(3)
C19 C20 C21 C22 175.7(2)
C19 C20 C21 C26 -0.9(3)
C25 C26 C21 C22 -4.0(3)
C27 C26 C21 C22 179.25(19)
C25 C26 C21 C20 172.7(2)
C27 C26 C21 C20 -4.0(3)
C4 C3 C2 C1 -0.4(4)
N1 C1 C2 C3 0.8(4)
C17 N3 C13 C14 -0.9(4)
Co1 N3 C13 C14 -178.1(2)
C1 N1 C5 C4 0.8(3)
Co1 N1 C5 C4 -178.93(19)
C1 N1 C5 C6 178.1(2)
Co1 N1 C5 C6 -1.6(2)
C43 C42 C41 C46 -1.7(3)
C43 C42 C41 B1 175.9(2)
C48 C47 C52 C51 -2.4(3)
B1 C47 C52 C51 179.1(2)
C52 C47 B1 C35 -119.9(2)
C48 C47 B1 C35 61.6(3)
C52 C47 B1 C41 -3.0(3)
C48 C47 B1 C41 178.5(2)
C52 C47 B1 C29 118.5(2)
C48 C47 B1 C29 -59.9(3)
C46 C41 B1 C47 106.6(3)
C42 C41 B1 C47 -70.7(3)
C46 C41 B1 C35 -132.6(2)
C42 C41 B1 C35 50.0(3)
C46 C41 B1 C29 -12.8(3)
C42 C41 B1 C29 169.8(2)
C34 C29 B1 C47 137.4(2)
C30 C29 B1 C47 -42.7(3)
C34 C29 B1 C35 14.8(3)
C30 C29 B1 C35 -165.2(2)
C34 C29 B1 C41 -102.3(3)
C30 C29 B1 C41 77.7(3)
C47 B1 C35 C40 -7.7(3)
C41 B1 C35 C40 -126.8(2)
C29 B1 C35 C40 112.5(3)
C47 B1 C35 C36 171.2(2)
C41 B1 C35 C36 52.1(3)
C29 B1 C35 C36 -68.6(3)
C52 C47 C48 C49 2.1(4)
B1 C47 C48 C49 -179.3(2)
N3 C17 C18 N4 11.2(3)
C16 C17 C18 N4 -172.5(2)
C6 N4 C18 C17 -126.5(2)
C12 N4 C18 C17 107.4(2)
Co1 N4 C18 C17 -9.8(2)
N1 C5 C4 C3 -0.4(4)
C6 C5 C4 C3 -177.5(2)
C2 C3 C4 C5 0.2(4)
C44 C45 C46 C41 0.2(4)
C42 C41 C46 C45 0.8(4)
B1 C41 C46 C45 -176.6(2)
C12 N4 C6 C5 -154.53(18)
C18 N4 C6 C5 79.3(2)
Co1 N4 C6 C5 -39.9(2)
N1 C5 C6 N4 28.1(3)
C4 C5 C6 N4 -154.6(2)
C41 C42 C43 C44 1.5(4)
C30 C29 C34 C33 -1.6(4)
B1 C29 C34 C33 178.3(2)
C36 C35 C40 C39 0.3(4)
B1 C35 C40 C39 179.2(2)
C40 C35 C36 C37 -1.3(4)
B1 C35 C36 C37 179.8(2)
C47 C52 C51 C50 1.1(4)
C11 C10 C9 C8 0.4(4)
C7 C8 C9 C10 0.5(4)
C42 C43 C44 C45 -0.4(4)
C46 C45 C44 C43 -0.5(4)
C47 C48 C49 C50 -0.4(4)
C26 C25 C24 C23 1.0(4)
C22 C23 C24 C25 -1.6(4)
C39 C38 C37 C36 0.7(4)
C35 C36 C37 C38 0.8(4)
N3 C13 C14 C15 2.2(4)
C48 C49 C50 C51 -1.0(4)
C52 C51 C50 C49 0.8(4)
C17 C16 C15 C14 -0.2(4)
C13 C14 C15 C16 -1.6(4)
C31 C32 C33 C34 1.0(4)
C29 C34 C33 C32 0.5(4)
C37 C38 C39 C40 -1.6(4)
C35 C40 C39 C38 1.1(4)
C33 C32 C31 C30 -1.1(4)
C34 C29 C30 C31 1.5(4)
B1 C29 C30 C31 -178.5(3)
C32 C31 C30 C29 -0.2(4)
